data_7001669
loop_
_publ_author_name
'Chandrasekaran, P.'
'Mague, Joel T.'
'Balakrishna, Maravanji S.'

_publ_section_title
;
 Gold(i) complexes of cyclodiphosphazanes cis-{RP(\m-NtBu)}2: structure
 of a novel tetranuclear gold(i) macrocycle,
 [{Au{(o-MeOC6H4O)P(\m-NtBu)}2}4](ClO4)4
;
_journal_issue 28
_journal_name_full 'Dalton Transactions'
_journal_page_first 5478
_journal_page_last 5486
_journal_paper_doi 10.1039/b903075a
_journal_year 2009
_chemical_formula_moiety 'C23 H33.50 Au2 Br2 N2.50 O4 P2'
_chemical_formula_sum 'C23 H33.5 Au2 Br2 N2.5 O4 P2'
_chemical_formula_weight 1024.72
_chemical_name_common
;
(1,3-di-tert-butyl-2,4-bis(2-methoxyphenoxy)-2,4-bis
(bromogold(i))(1,3,2,4)-diazadiphosphetidine) Acetonitrile Solvate
;
_chemical_name_systematic
;
(1,3-di-tert-butyl-2,4-bis(2-methoxyphenoxy)-2,4-bis
(bromogold(I))[1,3,2,4]-diazadiphosphetidine)
Acetonitrile Solvate
;
_space_group_IT_number 2
_symmetry_cell_setting triclinic
_symmetry_space_group_name_Hall '-P 1'
_symmetry_space_group_name_H-M 'P -1'
_atom_sites_solution_hydrogens geom
_atom_sites_solution_primary Patterson
_atom_sites_solution_secondary difmap
_audit_creation_method SHELXL-97
_cell_angle_alpha 102.171(1)
_cell_angle_beta 94.040(1)
_cell_angle_gamma 105.252(1)
_cell_formula_units_Z 4
_cell_length_a 11.6834(6)
_cell_length_b 12.5944(6)
_cell_length_c 21.734(10)
_cell_measurement_reflns_used 9188
_cell_measurement_temperature 100(2)
_cell_measurement_theta_max 29.25
_cell_measurement_theta_min 2.17
_cell_volume 2989.1(14)
_computing_cell_refinement 'Bruker APEX2 (Bruker-AXS, 2006)'
_computing_data_collection 'Bruker APEX2 (Bruker-AXS, 2006)'
_computing_data_reduction 'Bruker SAINT+ (Bruker-AXS, 2006a)'
_computing_molecular_graphics 'Bruker APEX2 (Bruker-AXS, 2006)'
_computing_publication_material 'Bruker APEX2 (Bruker-AXS, 2006)'
_computing_structure_refinement 'SHELXL-97 (Sheldrick, 1997)'
_computing_structure_solution 'SHELXS-97 (Sheldrick, 1997)'
_diffrn_ambient_temperature 100(2)
_diffrn_measured_fraction_theta_full 0.989
_diffrn_measured_fraction_theta_max 0.989
_diffrn_measurement_device_type 'Bruker-AXS Smart APEX CCD area detector'
_diffrn_measurement_method 'phi and omega scans'
_diffrn_radiation_monochromator graphite
_diffrn_radiation_source 'fine-focus sealed tube'
_diffrn_radiation_type MoK\a
_diffrn_radiation_wavelength 0.71073
_diffrn_reflns_av_R_equivalents 0.0385
_diffrn_reflns_av_sigmaI/netI 0.0377
_diffrn_reflns_limit_h_max 15
_diffrn_reflns_limit_h_min -15
_diffrn_reflns_limit_k_max 16
_diffrn_reflns_limit_k_min -16
_diffrn_reflns_limit_l_max 28
_diffrn_reflns_limit_l_min -28
_diffrn_reflns_number 52303
_diffrn_reflns_theta_full 28.10
_diffrn_reflns_theta_max 28.10
_diffrn_reflns_theta_min 2.12
_exptl_absorpt_coefficient_mu 12.617
_exptl_absorpt_correction_T_max 0.5181
_exptl_absorpt_correction_T_min 0.2437
_exptl_absorpt_correction_type multi-scan
_exptl_absorpt_process_details 'SADABS (Sheldrick, 2004)'
_exptl_crystal_colour Colorless
_exptl_crystal_density_diffrn 2.277
_exptl_crystal_density_method 'not measured'
_exptl_crystal_description Plate
_exptl_crystal_F_000 1916
_exptl_crystal_size_max 0.21
_exptl_crystal_size_mid 0.12
_exptl_crystal_size_min 0.06
_refine_diff_density_max 1.176
_refine_diff_density_min -1.925
_refine_diff_density_rms 0.175
_refine_ls_extinction_method none
_refine_ls_goodness_of_fit_ref 1.032
_refine_ls_hydrogen_treatment constr
_refine_ls_matrix_type full
_refine_ls_number_parameters 657
_refine_ls_number_reflns 14439
_refine_ls_number_restraints 0
_refine_ls_restrained_S_all 1.032
_refine_ls_R_factor_all 0.0358
_refine_ls_R_factor_gt 0.0260
_refine_ls_shift/su_max 0.004
_refine_ls_shift/su_mean 0.000
_refine_ls_structure_factor_coef Fsqd
_refine_ls_weighting_details 'calc w=1/[\s^2^(Fo^2^)+(0.0218P)^2^+8.4698P] where P=(Fo^2^+2Fc^2^)/3'
_refine_ls_weighting_scheme calc
_refine_ls_wR_factor_gt 0.0561
_refine_ls_wR_factor_ref 0.0601
_reflns_number_gt 12273
_reflns_number_total 14439
_reflns_threshold_expression >2\s(I)
_cod_data_source_file b903075a.txt
_cod_data_source_block msb324_0m
_cod_depositor_comments
;
The following automatic conversions were performed:
'_symmetry_cell_setting' value 'Triclinic' changed to 'triclinic'
according to '/home/saulius/struct/CIF-dictionaries/cif_core.dic'
dictionary named 'cif_core.dic' version 2.4.1 from 2010-06-29.

Automatic conversion script
Id: cif_fix_enum 1527 2010-12-29 10:47:43Z saulius 
;
_cod_original_sg_symbol_H-M P-1
_cod_original_formula_sum 'C23 H33.50 Au2 Br2 N2.50 O4 P2'
_cod_database_code 7001669

loop_
_symmetry_equiv_pos_as_xyz
'x, y, z'
'-x, -y, -z'

loop_
_atom_site_label
_atom_site_type_symbol
_atom_site_fract_x
_atom_site_fract_y
_atom_site_fract_z
_atom_site_U_iso_or_equiv
_atom_site_adp_type
_atom_site_occupancy
_atom_site_symmetry_multiplicity
_atom_site_calc_flag
_atom_site_refinement_flags
_atom_site_disorder_assembly
_atom_site_disorder_group
Au1 Au 0.641042(16) 0.376269(15) 0.883848(8) 0.01423(4) Uani 1 1 d . . .
Au2 Au 0.298447(15) 0.320161(14) 0.689006(8) 0.01097(4) Uani 1 1 d . . .
Br1 Br 0.69670(6) 0.25995(5) 0.94738(3) 0.03398(14) Uani 1 1 d . . .
Br2 Br 0.15333(4) 0.15544(4) 0.62544(2) 0.02282(11) Uani 1 1 d . . .
P1 P 0.59365(10) 0.49760(10) 0.83383(5) 0.0110(2) Uani 1 1 d . . .
P2 P 0.43338(10) 0.47475(10) 0.74542(5) 0.0103(2) Uani 1 1 d . . .
O1 O 0.6863(3) 0.6183(3) 0.86713(15) 0.0146(7) Uani 1 1 d . . .
O2 O 0.6862(3) 0.7484(3) 0.97840(16) 0.0234(8) Uani 1 1 d . . .
O3 O 0.4285(3) 0.5877(3) 0.72293(15) 0.0134(6) Uani 1 1 d . . .
O4 O 0.1932(3) 0.5421(3) 0.72490(15) 0.0180(7) Uani 1 1 d . . .
N1 N 0.5788(3) 0.4777(3) 0.75429(17) 0.0120(8) Uani 1 1 d . . .
N2 N 0.4533(3) 0.5081(3) 0.82532(17) 0.0101(7) Uani 1 1 d . . .
C1 C 0.6489(4) 0.4285(4) 0.7071(2) 0.0151(10) Uani 1 1 d . . .
C2 C 0.7801(4) 0.4677(5) 0.7368(2) 0.0250(12) Uani 1 1 d . . .
H2A H 0.8079 0.5507 0.7480 0.037 Uiso 1 1 calc R . .
H2B H 0.8286 0.4382 0.7063 0.037 Uiso 1 1 calc R . .
H2C H 0.7877 0.4394 0.7751 0.037 Uiso 1 1 calc R . .
C3 C 0.6030(4) 0.2994(4) 0.6899(2) 0.0187(10) Uani 1 1 d . . .
H3A H 0.6073 0.2714 0.7285 0.028 Uiso 1 1 calc R . .
H3B H 0.6525 0.2683 0.6605 0.028 Uiso 1 1 calc R . .
H3C H 0.5198 0.2756 0.6696 0.028 Uiso 1 1 calc R . .
C4 C 0.6361(4) 0.4754(4) 0.6486(2) 0.0200(10) Uani 1 1 d . . .
H4A H 0.5515 0.4525 0.6306 0.030 Uiso 1 1 calc R . .
H4B H 0.6825 0.4455 0.6170 0.030 Uiso 1 1 calc R . .
H4C H 0.6659 0.5582 0.6607 0.030 Uiso 1 1 calc R . .
C5 C 0.3657(4) 0.5189(4) 0.8726(2) 0.0119(9) Uani 1 1 d . . .
C6 C 0.3374(4) 0.6310(4) 0.8766(2) 0.0155(9) Uani 1 1 d . . .
H6A H 0.4121 0.6929 0.8864 0.023 Uiso 1 1 calc R . .
H6B H 0.2870 0.6426 0.9101 0.023 Uiso 1 1 calc R . .
H6C H 0.2949 0.6298 0.8358 0.023 Uiso 1 1 calc R . .
C7 C 0.2531(4) 0.4205(4) 0.8506(2) 0.0166(10) Uani 1 1 d . . .
H7A H 0.2156 0.4240 0.8096 0.025 Uiso 1 1 calc R . .
H7B H 0.1972 0.4250 0.8820 0.025 Uiso 1 1 calc R . .
H7C H 0.2738 0.3490 0.8461 0.025 Uiso 1 1 calc R . .
C8 C 0.4254(4) 0.5158(4) 0.9367(2) 0.0172(10) Uani 1 1 d . . .
H8A H 0.4371 0.4409 0.9343 0.026 Uiso 1 1 calc R . .
H8B H 0.3743 0.5309 0.9694 0.026 Uiso 1 1 calc R . .
H8C H 0.5031 0.5736 0.9477 0.026 Uiso 1 1 calc R . .
C9 C 0.6655(4) 0.7241(4) 0.8683(2) 0.0152(9) Uani 1 1 d . . .
C10 C 0.6508(4) 0.7605(4) 0.8131(2) 0.0188(10) Uani 1 1 d . . .
H10 H 0.6554 0.7146 0.7732 0.023 Uiso 1 1 calc R . .
C11 C 0.6293(5) 0.8641(5) 0.8168(3) 0.0269(12) Uani 1 1 d . . .
H11 H 0.6185 0.8897 0.7793 0.032 Uiso 1 1 calc R . .
C12 C 0.6236(5) 0.9305(4) 0.8753(3) 0.0261(12) Uani 1 1 d . . .
H12 H 0.6059 1.0005 0.8775 0.031 Uiso 1 1 calc R . .
C13 C 0.6436(5) 0.8960(4) 0.9308(3) 0.0233(11) Uani 1 1 d . . .
H13 H 0.6426 0.9438 0.9708 0.028 Uiso 1 1 calc R . .
C14 C 0.6650(4) 0.7916(4) 0.9279(2) 0.0172(10) Uani 1 1 d . . .
C15 C 0.6811(6) 0.8144(5) 1.0403(2) 0.0332(14) Uani 1 1 d . . .
H15A H 0.7368 0.8903 1.0471 0.050 Uiso 1 1 calc R . .
H15B H 0.7033 0.7774 1.0728 0.050 Uiso 1 1 calc R . .
H15C H 0.5995 0.8203 1.0431 0.050 Uiso 1 1 calc R . .
C16 C 0.3535(4) 0.5795(4) 0.6671(2) 0.0160(10) Uani 1 1 d . . .
C17 C 0.4039(5) 0.6030(4) 0.6143(2) 0.0217(11) Uani 1 1 d . . .
H17 H 0.4884 0.6243 0.6151 0.026 Uiso 1 1 calc R . .
C18 C 0.3288(6) 0.5948(5) 0.5596(3) 0.0315(13) Uani 1 1 d . . .
H18 H 0.3617 0.6092 0.5224 0.038 Uiso 1 1 calc R . .
C19 C 0.2068(5) 0.5659(5) 0.5598(2) 0.0280(13) Uani 1 1 d . . .
H19 H 0.1561 0.5592 0.5222 0.034 Uiso 1 1 calc R . .
C20 C 0.1566(5) 0.5463(4) 0.6134(2) 0.0222(11) Uani 1 1 d . . .
H20 H 0.0721 0.5265 0.6127 0.027 Uiso 1 1 calc R . .
C21 C 0.2307(4) 0.5557(4) 0.6685(2) 0.0156(9) Uani 1 1 d . . .
C22 C 0.0671(4) 0.5211(5) 0.7281(3) 0.0250(12) Uani 1 1 d . . .
H22A H 0.0402 0.5827 0.7166 0.037 Uiso 1 1 calc R . .
H22B H 0.0513 0.5172 0.7713 0.037 Uiso 1 1 calc R . .
H22C H 0.0237 0.4491 0.6984 0.037 Uiso 1 1 calc R . .
Au3 Au 0.837672(15) 1.123240(15) 0.612292(8) 0.01241(4) Uani 1 1 d . . .
Au4 Au 1.189843(15) 1.065682(15) 0.762669(8) 0.01205(4) Uani 1 1 d . . .
Br4 Br 1.39782(4) 1.16513(4) 0.79835(2) 0.02056(10) Uani 1 1 d . . .
Br3 Br 0.84484(5) 1.27937(5) 0.56454(2) 0.02397(11) Uani 1 1 d . . .
P3 P 0.83350(10) 0.99131(10) 0.66587(5) 0.0110(2) Uani 1 1 d . . .
P4 P 0.99917(10) 0.96586(10) 0.73508(5) 0.0116(2) Uani 1 1 d . . .
O5 O 0.7015(3) 0.9085(3) 0.66363(15) 0.0146(7) Uani 1 1 d . . .
O6 O 0.6375(3) 0.8021(3) 0.54225(16) 0.0269(9) Uani 1 1 d . . .
O7 O 0.9633(3) 0.8589(3) 0.76678(15) 0.0154(7) Uani 1 1 d . . .
O8 O 1.1801(3) 0.8204(3) 0.76832(17) 0.0216(8) Uani 1 1 d . . .
N3 N 0.8942(3) 1.0358(3) 0.74349(17) 0.0103(7) Uani 1 1 d . . .
N4 N 0.9310(3) 0.9133(3) 0.66051(17) 0.0115(8) Uani 1 1 d . . .
C23 C 0.9001(4) 1.1456(4) 0.7885(2) 0.0148(9) Uani 1 1 d . . .
C24 C 0.9367(5) 1.1364(5) 0.8555(2) 0.0221(11) Uani 1 1 d . . .
H24A H 0.8799 1.0710 0.8648 0.033 Uiso 1 1 calc R . .
H24B H 0.9365 1.2056 0.8862 0.033 Uiso 1 1 calc R . .
H24C H 1.0172 1.1266 0.8586 0.033 Uiso 1 1 calc R . .
C25 C 0.9897(4) 1.2442(4) 0.7724(2) 0.0198(10) Uani 1 1 d . . .
H25A H 1.0685 1.2306 0.7733 0.030 Uiso 1 1 calc R . .
H25B H 0.9946 1.3143 0.8037 0.030 Uiso 1 1 calc R . .
H25C H 0.9637 1.2511 0.7299 0.030 Uiso 1 1 calc R . .
C26 C 0.7758(4) 1.1623(4) 0.7832(2) 0.0171(10) Uani 1 1 d . . .
H26A H 0.7507 1.1628 0.7393 0.026 Uiso 1 1 calc R . .
H26B H 0.7775 1.2346 0.8115 0.026 Uiso 1 1 calc R . .
H26C H 0.7191 1.1002 0.7954 0.026 Uiso 1 1 calc R . .
C27 C 0.9547(4) 0.8295(4) 0.6062(2) 0.0143(9) Uani 1 1 d . . .
C28 C 1.0847(4) 0.8281(4) 0.6188(2) 0.0206(11) Uani 1 1 d . . .
H28A H 1.1381 0.9045 0.6235 0.031 Uiso 1 1 calc R . .
H28B H 1.1029 0.7758 0.5832 0.031 Uiso 1 1 calc R . .
H28C H 1.0962 0.8030 0.6580 0.031 Uiso 1 1 calc R . .
C29 C 0.8699(5) 0.7132(4) 0.6031(2) 0.0232(11) Uani 1 1 d . . .
H29A H 0.8846 0.6912 0.6430 0.035 Uiso 1 1 calc R . .
H29B H 0.8836 0.6575 0.5677 0.035 Uiso 1 1 calc R . .
H29C H 0.7870 0.7160 0.5968 0.035 Uiso 1 1 calc R . .
C30 C 0.9356(4) 0.8673(4) 0.5447(2) 0.0180(10) Uani 1 1 d . . .
H30A H 0.8531 0.8711 0.5378 0.027 Uiso 1 1 calc R . .
H30B H 0.9501 0.8126 0.5090 0.027 Uiso 1 1 calc R . .
H30C H 0.9913 0.9422 0.5481 0.027 Uiso 1 1 calc R . .
C31 C 0.5994(4) 0.9215(4) 0.6311(2) 0.0155(10) Uani 1 1 d . . .
C32 C 0.5320(4) 0.9839(4) 0.6632(2) 0.0192(10) Uani 1 1 d . . .
H32 H 0.5556 1.0206 0.7069 0.023 Uiso 1 1 calc R . .
C33 C 0.4284(4) 0.9928(4) 0.6307(3) 0.0228(11) Uani 1 1 d . . .
H33 H 0.3814 1.0361 0.6521 0.027 Uiso 1 1 calc R . .
C34 C 0.3951(4) 0.9385(5) 0.5675(3) 0.0259(12) Uani 1 1 d . . .
H34 H 0.3245 0.9442 0.5456 0.031 Uiso 1 1 calc R . .
C35 C 0.4632(4) 0.8755(5) 0.5355(2) 0.0245(12) Uani 1 1 d . . .
H35 H 0.4400 0.8395 0.4917 0.029 Uiso 1 1 calc R . .
C36 C 0.5660(4) 0.8651(4) 0.5677(2) 0.0192(10) Uani 1 1 d . . .
C37 C 0.6094(5) 0.7486(6) 0.4759(3) 0.0379(16) Uani 1 1 d . . .
H37A H 0.5269 0.6992 0.4671 0.057 Uiso 1 1 calc R . .
H37B H 0.6643 0.7033 0.4637 0.057 Uiso 1 1 calc R . .
H37C H 0.6177 0.8066 0.4514 0.057 Uiso 1 1 calc R . .
C38 C 1.0266(4) 0.8595(4) 0.8244(2) 0.0164(10) Uani 1 1 d . . .
C39 C 0.9729(4) 0.8757(4) 0.8791(2) 0.0201(10) Uani 1 1 d . . .
H39 H 0.8953 0.8864 0.8772 0.024 Uiso 1 1 calc R . .
C40 C 1.0327(5) 0.8763(4) 0.9365(2) 0.0249(12) Uani 1 1 d . . .
H40 H 0.9964 0.8870 0.9743 0.030 Uiso 1 1 calc R . .
C41 C 1.1461(5) 0.8612(4) 0.9384(2) 0.0257(12) Uani 1 1 d . . .
H41 H 1.1878 0.8627 0.9778 0.031 Uiso 1 1 calc R . .
C42 C 1.1993(5) 0.8441(4) 0.8841(2) 0.0211(11) Uani 1 1 d . . .
H42 H 1.2772 0.8341 0.8864 0.025 Uiso 1 1 calc R . .
C43 C 1.1393(4) 0.8412(4) 0.8253(2) 0.0157(10) Uani 1 1 d . . .
C44 C 1.3068(5) 0.8329(5) 0.7685(3) 0.0278(12) Uani 1 1 d . . .
H44A H 1.3526 0.9059 0.7964 0.042 Uiso 1 1 calc R . .
H44B H 1.3269 0.8298 0.7252 0.042 Uiso 1 1 calc R . .
H44C H 1.3269 0.7713 0.7839 0.042 Uiso 1 1 calc R . .
C45 C 0.9495(5) 0.5511(5) 0.9257(3) 0.0332(14) Uani 1 1 d . . .
C46 C 0.9074(6) 0.6042(5) 0.9831(3) 0.0363(14) Uani 1 1 d . . .
H46A H 0.8415 0.6335 0.9710 0.054 Uiso 1 1 calc R . .
H46B H 0.9732 0.6667 1.0089 0.054 Uiso 1 1 calc R . .
H46C H 0.8794 0.5479 1.0077 0.054 Uiso 1 1 calc R . .
N5 N 0.9814(5) 0.5101(5) 0.8823(3) 0.0471(15) Uani 1 1 d . . .

loop_
_atom_site_aniso_label
_atom_site_aniso_U_11
_atom_site_aniso_U_22
_atom_site_aniso_U_33
_atom_site_aniso_U_23
_atom_site_aniso_U_13
_atom_site_aniso_U_12
Au1 0.01736(9) 0.01606(9) 0.01154(8) 0.00232(7) 0.00072(6) 0.00972(7)
Au2 0.01063(8) 0.01199(8) 0.00983(8) 0.00240(6) 0.00071(6) 0.00275(6)
Br1 0.0545(4) 0.0373(3) 0.0217(3) 0.0092(2) 0.0059(2) 0.0308(3)
Br2 0.0232(3) 0.0203(3) 0.0196(2) 0.0035(2) -0.00127(19) -0.0009(2)
P1 0.0106(5) 0.0117(6) 0.0111(5) 0.0019(4) 0.0004(4) 0.0047(4)
P2 0.0095(5) 0.0120(6) 0.0104(5) 0.0036(4) 0.0017(4) 0.0038(4)
O1 0.0116(15) 0.0135(16) 0.0155(16) 0.0001(13) -0.0008(12) 0.0016(13)
O2 0.036(2) 0.0185(18) 0.0129(17) 0.0014(14) 0.0015(15) 0.0052(16)
O3 0.0130(15) 0.0127(16) 0.0152(16) 0.0056(13) 0.0001(12) 0.0034(13)
O4 0.0135(16) 0.0236(19) 0.0185(17) 0.0078(14) 0.0008(13) 0.0061(14)
N1 0.0107(18) 0.0149(19) 0.0113(18) 0.0040(15) 0.0013(14) 0.0048(15)
N2 0.0100(17) 0.0113(18) 0.0084(17) 0.0016(14) 0.0021(13) 0.0026(15)
C1 0.008(2) 0.023(3) 0.013(2) 0.0007(19) 0.0044(16) 0.0044(19)
C2 0.014(2) 0.039(3) 0.020(3) 0.002(2) 0.0035(19) 0.009(2)
C3 0.019(2) 0.023(3) 0.019(2) 0.005(2) 0.0066(19) 0.013(2)
C4 0.021(3) 0.025(3) 0.013(2) 0.004(2) 0.0076(18) 0.005(2)
C5 0.012(2) 0.013(2) 0.012(2) 0.0035(17) 0.0038(16) 0.0054(18)
C6 0.022(2) 0.011(2) 0.016(2) 0.0038(18) 0.0019(18) 0.0076(19)
C7 0.014(2) 0.019(2) 0.019(2) 0.008(2) 0.0032(18) 0.0061(19)
C8 0.021(2) 0.022(3) 0.011(2) 0.0028(19) 0.0028(18) 0.012(2)
C9 0.014(2) 0.012(2) 0.017(2) 0.0041(18) 0.0024(17) -0.0003(18)
C10 0.020(2) 0.016(2) 0.016(2) 0.0026(19) 0.0004(18) 0.000(2)
C11 0.028(3) 0.021(3) 0.026(3) 0.009(2) -0.004(2) -0.004(2)
C12 0.032(3) 0.014(2) 0.033(3) 0.009(2) 0.003(2) 0.004(2)
C13 0.027(3) 0.014(2) 0.026(3) 0.002(2) 0.005(2) 0.001(2)
C14 0.017(2) 0.016(2) 0.016(2) 0.0024(19) 0.0022(18) 0.0010(19)
C15 0.056(4) 0.020(3) 0.016(3) 0.001(2) 0.008(3) 0.002(3)
C16 0.021(2) 0.015(2) 0.013(2) 0.0062(18) -0.0002(18) 0.006(2)
C17 0.024(3) 0.023(3) 0.024(3) 0.013(2) 0.012(2) 0.009(2)
C18 0.047(4) 0.033(3) 0.022(3) 0.017(2) 0.007(2) 0.015(3)
C19 0.039(3) 0.030(3) 0.016(2) 0.011(2) -0.008(2) 0.009(3)
C20 0.024(3) 0.017(3) 0.025(3) 0.008(2) -0.007(2) 0.006(2)
C21 0.017(2) 0.015(2) 0.015(2) 0.0048(18) 0.0027(18) 0.0043(19)
C22 0.010(2) 0.036(3) 0.034(3) 0.015(3) 0.007(2) 0.009(2)
Au3 0.01339(8) 0.01377(9) 0.01153(8) 0.00426(6) 0.00169(6) 0.00536(7)
Au4 0.01122(8) 0.01206(8) 0.01298(8) 0.00290(6) 0.00094(6) 0.00378(7)
Br4 0.0163(2) 0.0208(2) 0.0221(2) 0.0031(2) 0.00105(18) 0.00301(19)
Br3 0.0288(3) 0.0252(3) 0.0228(3) 0.0107(2) 0.0052(2) 0.0115(2)
P3 0.0119(5) 0.0117(6) 0.0098(5) 0.0025(4) 0.0008(4) 0.0040(4)
P4 0.0125(5) 0.0117(6) 0.0111(5) 0.0030(4) 0.0009(4) 0.0041(5)
O5 0.0119(15) 0.0157(16) 0.0167(16) 0.0068(13) -0.0010(12) 0.0034(13)
O6 0.0226(19) 0.038(2) 0.0157(18) -0.0054(16) 0.0020(14) 0.0101(17)
O7 0.0168(16) 0.0129(16) 0.0167(16) 0.0067(13) -0.0011(13) 0.0029(13)
O8 0.0195(18) 0.025(2) 0.0246(19) 0.0067(15) 0.0035(14) 0.0121(15)
N3 0.0099(17) 0.0107(18) 0.0107(17) 0.0004(14) 0.0003(13) 0.0055(15)
N4 0.0117(18) 0.0129(19) 0.0098(18) 0.0027(15) 0.0005(14) 0.0036(15)
C23 0.014(2) 0.014(2) 0.015(2) -0.0024(18) -0.0014(17) 0.0054(18)
C24 0.026(3) 0.027(3) 0.013(2) -0.004(2) -0.0020(19) 0.014(2)
C25 0.020(2) 0.014(2) 0.022(2) -0.002(2) 0.0018(19) 0.004(2)
C26 0.019(2) 0.020(2) 0.013(2) 0.0009(19) 0.0039(18) 0.009(2)
C27 0.016(2) 0.011(2) 0.014(2) -0.0025(18) 0.0011(17) 0.0051(18)
C28 0.023(3) 0.022(3) 0.018(2) -0.001(2) 0.0044(19) 0.011(2)
C29 0.029(3) 0.013(2) 0.023(3) -0.003(2) 0.001(2) 0.005(2)
C30 0.020(2) 0.019(2) 0.015(2) 0.0026(19) 0.0048(18) 0.007(2)
C31 0.011(2) 0.018(2) 0.017(2) 0.0080(19) -0.0013(17) -0.0005(18)
C32 0.015(2) 0.023(3) 0.017(2) 0.004(2) 0.0016(18) 0.002(2)
C33 0.014(2) 0.023(3) 0.031(3) 0.008(2) 0.000(2) 0.004(2)
C34 0.015(2) 0.034(3) 0.028(3) 0.012(2) -0.005(2) 0.004(2)
C35 0.017(2) 0.034(3) 0.015(2) 0.006(2) -0.0017(19) -0.004(2)
C36 0.014(2) 0.025(3) 0.015(2) 0.004(2) 0.0027(18) 0.000(2)
C37 0.026(3) 0.054(4) 0.019(3) -0.015(3) 0.006(2) 0.005(3)
C38 0.019(2) 0.012(2) 0.018(2) 0.0067(19) -0.0026(18) 0.0028(19)
C39 0.021(3) 0.018(3) 0.023(3) 0.011(2) 0.004(2) 0.004(2)
C40 0.035(3) 0.022(3) 0.021(3) 0.011(2) 0.004(2) 0.009(2)
C41 0.040(3) 0.019(3) 0.018(3) 0.004(2) -0.008(2) 0.011(2)
C42 0.024(3) 0.014(2) 0.026(3) 0.008(2) -0.007(2) 0.006(2)
C43 0.021(2) 0.007(2) 0.018(2) 0.0040(18) 0.0000(18) 0.0011(18)
C44 0.027(3) 0.025(3) 0.039(3) 0.012(3) 0.009(2) 0.014(2)
C45 0.025(3) 0.036(3) 0.037(3) 0.009(3) -0.005(2) 0.010(3)
C46 0.043(4) 0.041(4) 0.024(3) 0.000(3) 0.002(3) 0.016(3)
N5 0.039(3) 0.061(4) 0.039(3) -0.002(3) 0.006(3) 0.021(3)

loop_
_atom_type_symbol
_atom_type_description
_atom_type_scat_dispersion_real
_atom_type_scat_dispersion_imag
_atom_type_scat_source
C C 0.0033 0.0016 'International Tables Vol C Tables 4.2.6.8 and 6.1.1.4'
H H 0.0000 0.0000 'International Tables Vol C Tables 4.2.6.8 and 6.1.1.4'
N N 0.0061 0.0033 'International Tables Vol C Tables 4.2.6.8 and 6.1.1.4'
O O 0.0106 0.0060 'International Tables Vol C Tables 4.2.6.8 and 6.1.1.4'
P P 0.1023 0.0942 'International Tables Vol C Tables 4.2.6.8 and 6.1.1.4'
Br Br -0.2901 2.4595 'International Tables Vol C Tables 4.2.6.8 and 6.1.1.4'
Au Au -2.0133 8.8022 'International Tables Vol C Tables 4.2.6.8 and 6.1.1.4'

loop_
_geom_angle_atom_site_label_1
_geom_angle_atom_site_label_2
_geom_angle_atom_site_label_3
_geom_angle
_geom_angle_site_symmetry_1
_geom_angle_site_symmetry_3
_geom_angle_publ_flag
P1 Au1 Br1 174.26(3) . . ?
P2 Au2 Br2 178.35(3) . . ?
O1 P1 N2 110.73(18) . . ?
O1 P1 N1 110.54(19) . . ?
N2 P1 N1 83.81(18) . . ?
O1 P1 Au1 105.57(12) . . ?
N2 P1 Au1 121.63(14) . . ?
N1 P1 Au1 123.31(14) . . ?
O1 P1 P2 121.97(13) . . ?
N2 P1 P2 41.96(12) . . ?
N1 P1 P2 42.12(13) . . ?
Au1 P1 P2 132.45(6) . . ?
O3 P2 N2 107.33(18) . . ?
O3 P2 N1 106.41(18) . . ?
N2 P2 N1 83.64(18) . . ?
O3 P2 Au2 113.36(12) . . ?
N2 P2 Au2 122.30(14) . . ?
N1 P2 Au2 119.66(14) . . ?
O3 P2 P1 116.62(12) . . ?
N2 P2 P1 41.89(13) . . ?
N1 P2 P1 42.02(13) . . ?
Au2 P2 P1 129.97(6) . . ?
C9 O1 P1 125.0(3) . . ?
C14 O2 C15 117.1(4) . . ?
C16 O3 P2 120.0(3) . . ?
C21 O4 C22 116.7(4) . . ?
C1 N1 P1 130.2(3) . . ?
C1 N1 P2 129.0(3) . . ?
P1 N1 P2 95.86(19) . . ?
C5 N2 P1 131.5(3) . . ?
C5 N2 P2 131.2(3) . . ?
P1 N2 P2 96.16(19) . . ?
N1 C1 C4 107.7(4) . . ?
N1 C1 C3 110.5(4) . . ?
C4 C1 C3 110.8(4) . . ?
N1 C1 C2 107.7(4) . . ?
C4 C1 C2 109.6(4) . . ?
C3 C1 C2 110.5(4) . . ?
C1 C2 H2A 109.5 . . ?
C1 C2 H2B 109.5 . . ?
H2A C2 H2B 109.5 . . ?
C1 C2 H2C 109.5 . . ?
H2A C2 H2C 109.5 . . ?
H2B C2 H2C 109.5 . . ?
C1 C3 H3A 109.5 . . ?
C1 C3 H3B 109.5 . . ?
H3A C3 H3B 109.5 . . ?
C1 C3 H3C 109.5 . . ?
H3A C3 H3C 109.5 . . ?
H3B C3 H3C 109.5 . . ?
C1 C4 H4A 109.5 . . ?
C1 C4 H4B 109.5 . . ?
H4A C4 H4B 109.5 . . ?
C1 C4 H4C 109.5 . . ?
H4A C4 H4C 109.5 . . ?
H4B C4 H4C 109.5 . . ?
N2 C5 C7 108.9(4) . . ?
N2 C5 C6 108.6(4) . . ?
C7 C5 C6 110.7(4) . . ?
N2 C5 C8 107.6(3) . . ?
C7 C5 C8 110.4(4) . . ?
C6 C5 C8 110.5(4) . . ?
C5 C6 H6A 109.5 . . ?
C5 C6 H6B 109.5 . . ?
H6A C6 H6B 109.5 . . ?
C5 C6 H6C 109.5 . . ?
H6A C6 H6C 109.5 . . ?
H6B C6 H6C 109.5 . . ?
C5 C7 H7A 109.5 . . ?
C5 C7 H7B 109.5 . . ?
H7A C7 H7B 109.5 . . ?
C5 C7 H7C 109.5 . . ?
H7A C7 H7C 109.5 . . ?
H7B C7 H7C 109.5 . . ?
C5 C8 H8A 109.5 . . ?
C5 C8 H8B 109.5 . . ?
H8A C8 H8B 109.5 . . ?
C5 C8 H8C 109.5 . . ?
H8A C8 H8C 109.5 . . ?
H8B C8 H8C 109.5 . . ?
C10 C9 C14 121.8(5) . . ?
C10 C9 O1 121.7(4) . . ?
C14 C9 O1 116.5(4) . . ?
C11 C10 C9 119.3(5) . . ?
C11 C10 H10 120.3 . . ?
C9 C10 H10 120.3 . . ?
C10 C11 C12 119.7(5) . . ?
C10 C11 H11 120.1 . . ?
C12 C11 H11 120.1 . . ?
C11 C12 C13 120.8(5) . . ?
C11 C12 H12 119.6 . . ?
C13 C12 H12 119.6 . . ?
C12 C13 C14 120.1(5) . . ?
C12 C13 H13 120.0 . . ?
C14 C13 H13 120.0 . . ?
O2 C14 C13 125.9(4) . . ?
O2 C14 C9 116.0(4) . . ?
C13 C14 C9 118.1(5) . . ?
O2 C15 H15A 109.5 . . ?
O2 C15 H15B 109.5 . . ?
H15A C15 H15B 109.5 . . ?
O2 C15 H15C 109.5 . . ?
H15A C15 H15C 109.5 . . ?
H15B C15 H15C 109.5 . . ?
C17 C16 C21 121.6(4) . . ?
C17 C16 O3 119.5(4) . . ?
C21 C16 O3 118.8(4) . . ?
C16 C17 C18 118.9(5) . . ?
C16 C17 H17 120.6 . . ?
C18 C17 H17 120.6 . . ?
C19 C18 C17 119.6(5) . . ?
C19 C18 H18 120.2 . . ?
C17 C18 H18 120.2 . . ?
C18 C19 C20 121.4(5) . . ?
C18 C19 H19 119.3 . . ?
C20 C19 H19 119.3 . . ?
C19 C20 C21 119.4(5) . . ?
C19 C20 H20 120.3 . . ?
C21 C20 H20 120.3 . . ?
O4 C21 C16 115.8(4) . . ?
O4 C21 C20 125.4(4) . . ?
C16 C21 C20 118.9(5) . . ?
O4 C22 H22A 109.5 . . ?
O4 C22 H22B 109.5 . . ?
H22A C22 H22B 109.5 . . ?
O4 C22 H22C 109.5 . . ?
H22A C22 H22C 109.5 . . ?
H22B C22 H22C 109.5 . . ?
P3 Au3 Br3 174.18(3) . . ?
P4 Au4 Br4 175.57(3) . . ?
O5 P3 N4 108.44(18) . . ?
O5 P3 N3 106.48(18) . . ?
N4 P3 N3 83.80(18) . . ?
O5 P3 Au3 113.64(12) . . ?
N4 P3 Au3 123.05(14) . . ?
N3 P3 Au3 117.16(14) . . ?
O5 P3 P4 117.03(13) . . ?
N4 P3 P4 41.68(13) . . ?
N3 P3 P4 42.33(12) . . ?
Au3 P3 P4 129.08(6) . . ?
O7 P4 N4 103.31(18) . . ?
O7 P4 N3 109.21(19) . . ?
N4 P4 N3 84.58(18) . . ?
O7 P4 Au4 112.85(12) . . ?
N4 P4 Au4 125.02(14) . . ?
N3 P4 Au4 118.09(14) . . ?
O7 P4 P3 115.47(13) . . ?
N4 P4 P3 42.10(13) . . ?
N3 P4 P3 42.69(12) . . ?
Au4 P4 P3 131.67(6) . . ?
C31 O5 P3 122.2(3) . . ?
C36 O6 C37 117.1(4) . . ?
C38 O7 P4 120.8(3) . . ?
C43 O8 C44 117.7(4) . . ?
C23 N3 P4 129.0(3) . . ?
C23 N3 P3 127.3(3) . . ?
P4 N3 P3 94.99(18) . . ?
C27 N4 P4 131.3(3) . . ?
C27 N4 P3 132.4(3) . . ?
P4 N4 P3 96.22(19) . . ?
N3 C23 C25 111.1(4) . . ?
N3 C23 C26 107.7(3) . . ?
C25 C23 C26 109.9(4) . . ?
N3 C23 C24 107.9(4) . . ?
C25 C23 C24 110.2(4) . . ?
C26 C23 C24 110.0(4) . . ?
C23 C24 H24A 109.5 . . ?
C23 C24 H24B 109.5 . . ?
H24A C24 H24B 109.5 . . ?
C23 C24 H24C 109.5 . . ?
H24A C24 H24C 109.5 . . ?
H24B C24 H24C 109.5 . . ?
C23 C25 H25A 109.5 . . ?
C23 C25 H25B 109.5 . . ?
H25A C25 H25B 109.5 . . ?
C23 C25 H25C 109.5 . . ?
H25A C25 H25C 109.5 . . ?
H25B C25 H25C 109.5 . . ?
C23 C26 H26A 109.5 . . ?
C23 C26 H26B 109.5 . . ?
H26A C26 H26B 109.5 . . ?
C23 C26 H26C 109.5 . . ?
H26A C26 H26C 109.5 . . ?
H26B C26 H26C 109.5 . . ?
N4 C27 C29 108.4(4) . . ?
N4 C27 C28 108.2(3) . . ?
C29 C27 C28 110.2(4) . . ?
N4 C27 C30 108.9(4) . . ?
C29 C27 C30 111.4(4) . . ?
C28 C27 C30 109.8(4) . . ?
C27 C28 H28A 109.5 . . ?
C27 C28 H28B 109.5 . . ?
H28A C28 H28B 109.5 . . ?
C27 C28 H28C 109.5 . . ?
H28A C28 H28C 109.5 . . ?
H28B C28 H28C 109.5 . . ?
C27 C29 H29A 109.5 . . ?
C27 C29 H29B 109.5 . . ?
H29A C29 H29B 109.5 . . ?
C27 C29 H29C 109.5 . . ?
H29A C29 H29C 109.5 . . ?
H29B C29 H29C 109.5 . . ?
C27 C30 H30A 109.5 . . ?
C27 C30 H30B 109.5 . . ?
H30A C30 H30B 109.5 . . ?
C27 C30 H30C 109.5 . . ?
H30A C30 H30C 109.5 . . ?
H30B C30 H30C 109.5 . . ?
C32 C31 C36 121.7(4) . . ?
C32 C31 O5 119.9(4) . . ?
C36 C31 O5 118.3(4) . . ?
C31 C32 C33 119.2(5) . . ?
C31 C32 H32 120.4 . . ?
C33 C32 H32 120.4 . . ?
C34 C33 C32 119.7(5) . . ?
C34 C33 H33 120.2 . . ?
C32 C33 H33 120.2 . . ?
C33 C34 C35 120.8(5) . . ?
C33 C34 H34 119.6 . . ?
C35 C34 H34 119.6 . . ?
C34 C35 C36 119.9(5) . . ?
C34 C35 H35 120.0 . . ?
C36 C35 H35 120.0 . . ?
O6 C36 C31 115.9(4) . . ?
O6 C36 C35 125.4(4) . . ?
C31 C36 C35 118.6(5) . . ?
O6 C37 H37A 109.5 . . ?
O6 C37 H37B 109.5 . . ?
H37A C37 H37B 109.5 . . ?
O6 C37 H37C 109.5 . . ?
H37A C37 H37C 109.5 . . ?
H37B C37 H37C 109.5 . . ?
C39 C38 C43 121.6(4) . . ?
C39 C38 O7 118.4(4) . . ?
C43 C38 O7 120.0(4) . . ?
C38 C39 C40 119.7(5) . . ?
C38 C39 H39 120.1 . . ?
C40 C39 H39 120.1 . . ?
C41 C40 C39 119.3(5) . . ?
C41 C40 H40 120.4 . . ?
C39 C40 H40 120.4 . . ?
C42 C41 C40 121.2(5) . . ?
C42 C41 H41 119.4 . . ?
C40 C41 H41 119.4 . . ?
C41 C42 C43 120.4(5) . . ?
C41 C42 H42 119.8 . . ?
C43 C42 H42 119.8 . . ?
O8 C43 C38 116.4(4) . . ?
O8 C43 C42 125.9(5) . . ?
C38 C43 C42 117.8(5) . . ?
O8 C44 H44A 109.5 . . ?
O8 C44 H44B 109.5 . . ?
H44A C44 H44B 109.5 . . ?
O8 C44 H44C 109.5 . . ?
H44A C44 H44C 109.5 . . ?
H44B C44 H44C 109.5 . . ?
N5 C45 C46 179.5(7) . . ?
C45 C46 H46A 109.5 . . ?
C45 C46 H46B 109.5 . . ?
H46A C46 H46B 109.5 . . ?
C45 C46 H46C 109.5 . . ?
H46A C46 H46C 109.5 . . ?
H46B C46 H46C 109.5 . . ?

loop_
_geom_bond_atom_site_label_1
_geom_bond_atom_site_label_2
_geom_bond_distance
_geom_bond_site_symmetry_2
_geom_bond_publ_flag
Au1 P1 2.2099(12) . ?
Au1 Br1 2.3881(6) . ?
Au2 P2 2.2103(11) . ?
Au2 Br2 2.3870(5) . ?
P1 O1 1.602(3) . ?
P1 N2 1.680(4) . ?
P1 N1 1.683(4) . ?
P1 P2 2.5015(15) . ?
P2 O3 1.612(3) . ?
P2 N2 1.682(4) . ?
P2 N1 1.687(4) . ?
O1 C9 1.412(6) . ?
O2 C14 1.360(6) . ?
O2 C15 1.439(6) . ?
O3 C16 1.414(5) . ?
O4 C21 1.359(6) . ?
O4 C22 1.436(5) . ?
N1 C1 1.491(6) . ?
N2 C5 1.512(5) . ?
C1 C4 1.523(7) . ?
C1 C3 1.526(7) . ?
C1 C2 1.529(6) . ?
C2 H2A 0.9800 . ?
C2 H2B 0.9800 . ?
C2 H2C 0.9800 . ?
C3 H3A 0.9800 . ?
C3 H3B 0.9800 . ?
C3 H3C 0.9800 . ?
C4 H4A 0.9800 . ?
C4 H4B 0.9800 . ?
C4 H4C 0.9800 . ?
C5 C7 1.516(6) . ?
C5 C6 1.519(6) . ?
C5 C8 1.527(6) . ?
C6 H6A 0.9800 . ?
C6 H6B 0.9800 . ?
C6 H6C 0.9800 . ?
C7 H7A 0.9800 . ?
C7 H7B 0.9800 . ?
C7 H7C 0.9800 . ?
C8 H8A 0.9800 . ?
C8 H8B 0.9800 . ?
C8 H8C 0.9800 . ?
C9 C10 1.386(6) . ?
C9 C14 1.393(6) . ?
C10 C11 1.379(7) . ?
C10 H10 0.9500 . ?
C11 C12 1.383(8) . ?
C11 H11 0.9500 . ?
C12 C13 1.391(7) . ?
C12 H12 0.9500 . ?
C13 C14 1.391(7) . ?
C13 H13 0.9500 . ?
C15 H15A 0.9800 . ?
C15 H15B 0.9800 . ?
C15 H15C 0.9800 . ?
C16 C17 1.378(7) . ?
C16 C21 1.390(7) . ?
C17 C18 1.397(7) . ?
C17 H17 0.9500 . ?
C18 C19 1.375(8) . ?
C18 H18 0.9500 . ?
C19 C20 1.381(7) . ?
C19 H19 0.9500 . ?
C20 C21 1.393(6) . ?
C20 H20 0.9500 . ?
C22 H22A 0.9800 . ?
C22 H22B 0.9800 . ?
C22 H22C 0.9800 . ?
Au3 P3 2.2136(12) . ?
Au3 Br3 2.3952(6) . ?
Au4 P4 2.2188(12) . ?
Au4 Br4 2.4079(5) . ?
P3 O5 1.609(3) . ?
P3 N4 1.683(4) . ?
P3 N3 1.699(4) . ?
P3 P4 2.4963(16) . ?
P4 O7 1.612(3) . ?
P4 N4 1.670(4) . ?
P4 N3 1.687(4) . ?
O5 C31 1.407(5) . ?
O6 C36 1.365(6) . ?
O6 C37 1.431(6) . ?
O7 C38 1.406(5) . ?
O8 C43 1.356(6) . ?
O8 C44 1.447(6) . ?
N3 C23 1.498(5) . ?
N4 C27 1.503(6) . ?
C23 C25 1.519(7) . ?
C23 C26 1.521(6) . ?
C23 C24 1.526(6) . ?
C24 H24A 0.9800 . ?
C24 H24B 0.9800 . ?
C24 H24C 0.9800 . ?
C25 H25A 0.9800 . ?
C25 H25B 0.9800 . ?
C25 H25C 0.9800 . ?
C26 H26A 0.9800 . ?
C26 H26B 0.9800 . ?
C26 H26C 0.9800 . ?
C27 C29 1.522(7) . ?
C27 C28 1.529(6) . ?
C27 C30 1.531(6) . ?
C28 H28A 0.9800 . ?
C28 H28B 0.9800 . ?
C28 H28C 0.9800 . ?
C29 H29A 0.9800 . ?
C29 H29B 0.9800 . ?
C29 H29C 0.9800 . ?
C30 H30A 0.9800 . ?
C30 H30B 0.9800 . ?
C30 H30C 0.9800 . ?
C31 C32 1.378(7) . ?
C31 C36 1.385(6) . ?
C32 C33 1.401(7) . ?
C32 H32 0.9500 . ?
C33 C34 1.375(7) . ?
C33 H33 0.9500 . ?
C34 C35 1.387(8) . ?
C34 H34 0.9500 . ?
C35 C36 1.397(7) . ?
C35 H35 0.9500 . ?
C37 H37A 0.9800 . ?
C37 H37B 0.9800 . ?
C37 H37C 0.9800 . ?
C38 C39 1.385(7) . ?
C38 C43 1.395(7) . ?
C39 C40 1.385(7) . ?
C39 H39 0.9500 . ?
C40 C41 1.386(8) . ?
C40 H40 0.9500 . ?
C41 C42 1.376(8) . ?
C41 H41 0.9500 . ?
C42 C43 1.403(6) . ?
C42 H42 0.9500 . ?
C44 H44A 0.9800 . ?
C44 H44B 0.9800 . ?
C44 H44C 0.9800 . ?
C45 N5 1.113(8) . ?
C45 C46 1.467(9) . ?
C46 H46A 0.9800 . ?
C46 H46B 0.9800 . ?
C46 H46C 0.9800 . ?
